data_4128963
loop_
_publ_author_name
'Parsutkar, Mahesh M.'
'Pagar, Vinayak Vishnu'
'RajanBabu, T. V.'

_publ_section_title
;
 Catalytic Enantioselective Synthesis of Cyclobutenes from Alkynes and
 Alkenyl Derivatives.
;
_journal_issue 38
_journal_name_full 'Journal of the American Chemical Society'
_journal_page_first 15367
_journal_page_last 15377
_journal_paper_doi 10.1021/jacs.9b07885
_journal_volume 141
_journal_year 2019
_chemical_absolute_configuration ad
_chemical_formula_moiety 'C27 H34 Br2 Co N O P'
_chemical_formula_sum 'C27 H34 Br2 Co N O P'
_chemical_formula_weight 638.27
_space_group_IT_number 4
_space_group_name_Hall 'P 2yb'
_space_group_name_H-M_alt 'P 1 21 1'
_symmetry_cell_setting monoclinic
_symmetry_Int_Tables_number 4
_symmetry_space_group_name_Hall 'P 2yb'
_symmetry_space_group_name_H-M 'P 1 21 1'
_atom_sites_solution_hydrogens geom
_atom_sites_solution_primary dual
_audit_conform_dict_location ftp://ftp.iucr.org/pub/cif_core.dic
_audit_conform_dict_name cif_core.dic
_audit_conform_dict_version 2.4.3
_audit_creation_date 2018-06-21T15:59:18-00:00
_audit_creation_method 'WinGX routine CIF_UPDATE'
_cell_angle_alpha 90
_cell_angle_beta 99.705(2)
_cell_angle_gamma 90
_cell_formula_units_Z 4
_cell_length_a 11.0641(6)
_cell_length_b 22.4546(10)
_cell_length_c 11.0810(6)
_cell_measurement_reflns_used 9102
_cell_measurement_temperature 150(2)
_cell_measurement_theta_max 27.87
_cell_measurement_theta_min 3.30
_cell_measurement_wavelength 0.71073
_cell_volume 2713.6(2)
_computing_cell_refinement 'SAINT v8.38A (Bruker, 2017)'
_computing_data_collection 'Apex3 v2017.3-0 (Bruker, 2017)'
_computing_data_reduction 'SAINT v8.38A (Bruker, 2017)'
_computing_molecular_graphics 'Ortep for Windows (Farrugia, 2012)'
_computing_publication_material 'WinGX publication routines (Farrugia, 2012)'
_computing_structure_refinement 'SHELXL-2014/7 (Sheldrick, 2014)'
_computing_structure_solution 'SHELXT_2014/5 (Sheldrick, 2015)'
_diffrn_ambient_temperature 150(2)
_diffrn_measured_fraction_theta_full 0.998
_diffrn_measured_fraction_theta_max 0.998
_diffrn_measurement_device_type 'Bruker D8 Venture PHOTON II CPAD'
_diffrn_measurement_method 'omega and phi scans'
_diffrn_radiation_monochromator 'TRIUMPH curved--crystal'
_diffrn_radiation_probe x-ray
_diffrn_radiation_type MoK\a
_diffrn_radiation_wavelength 0.71073
_diffrn_reflns_av_R_equivalents 0.0259
_diffrn_reflns_Laue_measured_fraction_full 0.998
_diffrn_reflns_Laue_measured_fraction_max 0.998
_diffrn_reflns_limit_h_max 14
_diffrn_reflns_limit_h_min -14
_diffrn_reflns_limit_k_max 29
_diffrn_reflns_limit_k_min -29
_diffrn_reflns_limit_l_max 14
_diffrn_reflns_limit_l_min -14
_diffrn_reflns_number 68676
_diffrn_reflns_point_group_measured_fraction_full 0.998
_diffrn_reflns_point_group_measured_fraction_max 0.998
_diffrn_reflns_theta_full 25.242
_diffrn_reflns_theta_max 27.885
_diffrn_reflns_theta_min 2.853
_diffrn_source 'fine--focus tube'
_exptl_absorpt_coefficient_mu 3.656
_exptl_absorpt_correction_T_max 0.746
_exptl_absorpt_correction_T_min 0.531
_exptl_absorpt_correction_type multi-scan
_exptl_absorpt_process_details 'SADABS-2014/5 (Bruker AXS )'
_exptl_crystal_colour green-blue
_exptl_crystal_density_diffrn 1.562
_exptl_crystal_density_method 'not measured'
_exptl_crystal_description 'triangular plate'
_exptl_crystal_F_000 1292
_exptl_crystal_size_max 0.42
_exptl_crystal_size_mid 0.31
_exptl_crystal_size_min 0.04
_refine_diff_density_max 0.411
_refine_diff_density_min -0.484
_refine_diff_density_rms 0.061
_refine_ls_abs_structure_details
;
 Refined as an inversion twin.

 The hydrogen atoms were added at calculated positions 
 using a riding model with U(H) = 1.2 * Ueq(bonded carbon atom). 
;
_refine_ls_abs_structure_Flack 0.010(4)
_refine_ls_extinction_method none
_refine_ls_goodness_of_fit_ref 1.118
_refine_ls_hydrogen_treatment constr
_refine_ls_matrix_type full
_refine_ls_number_constraints 0
_refine_ls_number_parameters 596
_refine_ls_number_reflns 12772
_refine_ls_number_restraints 1
_refine_ls_restrained_S_all 1.118
_refine_ls_R_factor_all 0.0204
_refine_ls_R_factor_gt 0.0189
_refine_ls_shift/su_max 0.002
_refine_ls_shift/su_mean 0
_refine_ls_structure_factor_coef Fsqd
_refine_ls_weighting_details 'w=1/[\s^2^(Fo^2^)+(0.0230P)^2^] where P=(Fo^2^+2Fc^2^)/3'
_refine_ls_weighting_scheme calc
_refine_ls_wR_factor_gt 0.0506
_refine_ls_wR_factor_ref 0.051
_reflns_number_gt 12238
_reflns_number_total 12772
_reflns_threshold_expression 'I > 2\s(I)'
_cod_data_source_file ja9b07885_si_002.cif
_cod_data_source_block RajanBabu2243
_cod_original_sg_symbol_H-M 'P 21'
_cod_database_code 4128963

loop_
_symmetry_equiv_pos_as_xyz
'x, y, z'
'-x, y+1/2, -z'

loop_
_atom_site_label
_atom_site_type_symbol
_atom_site_fract_x
_atom_site_fract_y
_atom_site_fract_z
_atom_site_U_iso_or_equiv
_atom_site_adp_type
_atom_site_occupancy
_atom_site_calc_flag
C1A C 0.6919(3) 0.44810(11) 0.3916(2) 0.0229(5) Uani 1 d
H1A H 0.6034 0.4411 0.3579 0.028 Uiso 1 calc
C1B C 0.2048(3) 0.52904(12) 1.0244(2) 0.0216(5) Uani 1 d
H1B H 0.1245 0.5212 0.9702 0.026 Uiso 1 calc
C2A C 0.7682(3) 0.40645(12) 0.3260(3) 0.0319(7) Uani 1 d
H2A1 H 0.8402 0.3913 0.383 0.038 Uiso 1 calc
H2A2 H 0.7186 0.3722 0.2896 0.038 Uiso 1 calc
C2B C 0.1865(3) 0.57839(13) 1.1143(3) 0.0286(6) Uani 1 d
H2B1 H 0.2627 0.6016 1.1389 0.034 Uiso 1 calc
H2B2 H 0.1196 0.6057 1.0787 0.034 Uiso 1 calc
C3A C 0.7801(2) 0.49998(11) 0.2555(2) 0.0186(5) Uani 1 d
C3B C 0.1981(2) 0.48961(11) 1.2099(2) 0.0196(5) Uani 1 d
C4A C 0.8101(2) 0.54270(11) 0.1624(2) 0.0174(5) Uani 1 d
C4B C 0.1911(2) 0.45229(12) 1.3189(2) 0.0199(5) Uani 1 d
C5A C 0.8458(3) 0.51638(12) 0.0588(2) 0.0221(5) Uani 1 d
H5A H 0.8588 0.4746 0.0575 0.027 Uiso 1 calc
C5B C 0.1668(3) 0.48318(14) 1.4222(3) 0.0305(7) Uani 1 d
H5B H 0.1584 0.5253 1.4189 0.037 Uiso 1 calc
C6A C 0.8625(3) 0.55042(13) -0.0413(2) 0.0248(6) Uani 1 d
H6A H 0.8857 0.5319 -0.111 0.03 Uiso 1 calc
C6B C 0.1549(3) 0.45346(15) 1.5282(3) 0.0374(8) Uani 1 d
H6B H 0.1388 0.4751 1.5974 0.045 Uiso 1 calc
C7A C 0.8454(2) 0.61112(14) -0.0400(2) 0.0238(5) Uani 1 d
H7A H 0.8552 0.6344 -0.1092 0.029 Uiso 1 calc
C7B C 0.1662(3) 0.39225(15) 1.5341(2) 0.0349(7) Uani 1 d
H7B H 0.1568 0.3716 1.6068 0.042 Uiso 1 calc
C8A C 0.8138(2) 0.63811(12) 0.0630(2) 0.0210(5) Uani 1 d
H8A H 0.8047 0.6802 0.0641 0.025 Uiso 1 calc
C8B C 0.1916(3) 0.36096(13) 1.4330(2) 0.0266(6) Uani 1 d
H8B H 0.2002 0.3189 1.4379 0.032 Uiso 1 calc
C9A C 0.7949(2) 0.60510(11) 0.1656(2) 0.0163(5) Uani 1 d
C9B C 0.2047(2) 0.38997(12) 1.3244(2) 0.0200(5) Uani 1 d
C10A C 0.7096(3) 0.44067(11) 0.5289(2) 0.0268(6) Uani 1 d
C10B C 0.3000(3) 0.54089(11) 0.9449(2) 0.0217(5) Uani 1 d
C11A C 0.8228(4) 0.43414(15) 0.6001(3) 0.0442(9) Uani 1 d
H11A H 0.895 0.4356 0.5642 0.053 Uiso 1 calc
C11B C 0.4232(3) 0.54442(12) 0.9950(3) 0.0276(6) Uani 1 d
H11B H 0.4481 0.5415 1.0811 0.033 Uiso 1 calc
C12A C 0.8309(5) 0.42515(17) 0.7283(4) 0.0643(14) Uani 1 d
H12A H 0.9086 0.4198 0.7786 0.077 Uiso 1 calc
C12B C 0.5107(3) 0.55219(14) 0.9198(3) 0.0344(7) Uani 1 d
H12B H 0.5952 0.5541 0.9545 0.041 Uiso 1 calc
C13A C 0.7265(6) 0.42422(16) 0.7790(4) 0.0618(14) Uani 1 d
H13A H 0.7325 0.418 0.8646 0.074 Uiso 1 calc
C13B C 0.4747(4) 0.55708(13) 0.7948(3) 0.0382(8) Uani 1 d
H13B H 0.5345 0.5617 0.7432 0.046 Uiso 1 calc
C14A C 0.6158(5) 0.43198(15) 0.7099(4) 0.0539(12) Uani 1 d
H14A H 0.5444 0.4318 0.747 0.065 Uiso 1 calc
C14B C 0.3518(4) 0.55530(16) 0.7447(3) 0.0422(8) Uani 1 d
H14B H 0.3271 0.5596 0.6588 0.051 Uiso 1 calc
C15A C 0.6052(4) 0.44020(13) 0.5848(3) 0.0359(7) Uani 1 d
H15A H 0.5265 0.4456 0.5365 0.043 Uiso 1 calc
C15B C 0.2641(3) 0.54720(14) 0.8191(3) 0.0337(7) Uani 1 d
H15B H 0.1796 0.546 0.7841 0.04 Uiso 1 calc
C16A C 0.6550(2) 0.70762(11) 0.2299(2) 0.0187(5) Uani 1 d
H16A H 0.7001 0.7325 0.1773 0.022 Uiso 1 calc
C16B C 0.0985(2) 0.30424(12) 1.1392(2) 0.0197(5) Uani 1 d
H16B H 0.1113 0.2854 1.0605 0.024 Uiso 1 calc
C17A C 0.6246(3) 0.74571(13) 0.3359(3) 0.0276(6) Uani 1 d
H17A H 0.591 0.7199 0.3946 0.033 Uiso 1 calc
H17B H 0.7007 0.7644 0.3796 0.033 Uiso 1 calc
C17B C 0.0620(3) 0.25392(13) 1.2188(3) 0.0286(6) Uani 1 d
H17C H 0.1295 0.2246 1.2356 0.034 Uiso 1 calc
H17D H 0.0473 0.2703 1.298 0.034 Uiso 1 calc
C18A C 0.5320(3) 0.79402(13) 0.2897(3) 0.0326(7) Uani 1 d
H18A H 0.5684 0.822 0.2369 0.039 Uiso 1 calc
H18B H 0.5112 0.8167 0.3601 0.039 Uiso 1 calc
C18B C -0.0538(3) 0.22325(16) 1.1539(3) 0.0387(8) Uani 1 d
H18C H -0.0371 0.2043 1.0777 0.046 Uiso 1 calc
H18D H -0.0783 0.1917 1.2073 0.046 Uiso 1 calc
C19A C 0.4156(3) 0.76681(15) 0.2171(3) 0.0379(8) Uani 1 d
H19A H 0.3762 0.7409 0.2714 0.045 Uiso 1 calc
H19B H 0.3573 0.7989 0.1861 0.045 Uiso 1 calc
C19B C -0.1575(3) 0.26795(18) 1.1231(3) 0.0439(9) Uani 1 d
H19C H -0.1782 0.2845 1.1999 0.053 Uiso 1 calc
H19D H -0.2311 0.2474 1.079 0.053 Uiso 1 calc
C20A C 0.4450(3) 0.73050(15) 0.1101(3) 0.0339(7) Uani 1 d
H20A H 0.4766 0.7573 0.0516 0.041 Uiso 1 calc
H20B H 0.3689 0.7117 0.0668 0.041 Uiso 1 calc
C20B C -0.1227(3) 0.31860(17) 1.0442(3) 0.0405(8) Uani 1 d
H20C H -0.1105 0.3027 0.9638 0.049 Uiso 1 calc
H20D H -0.1903 0.348 1.0299 0.049 Uiso 1 calc
C21A C 0.5398(3) 0.68224(13) 0.1517(3) 0.0257(6) Uani 1 d
H21A H 0.5624 0.6623 0.079 0.031 Uiso 1 calc
H21B H 0.5033 0.6519 0.1996 0.031 Uiso 1 calc
C21B C -0.0060(3) 0.34916(14) 1.1059(3) 0.0291(6) Uani 1 d
H21C H -0.0215 0.3695 1.1811 0.035 Uiso 1 calc
H21D H 0.0184 0.3797 1.0502 0.035 Uiso 1 calc
C22A C 0.9016(2) 0.67898(11) 0.3708(2) 0.0188(5) Uani 1 d
H22A H 0.8854 0.6988 0.4473 0.023 Uiso 1 calc
C22B C 0.3507(2) 0.28820(11) 1.2756(2) 0.0186(5) Uani 1 d
H22B H 0.3093 0.2637 1.332 0.022 Uiso 1 calc
C23A C 0.9955(2) 0.62950(12) 0.4109(2) 0.0228(5) Uani 1 d
H23A H 0.9611 0.6009 0.464 0.027 Uiso 1 calc
H23B H 1.0123 0.6077 0.3378 0.027 Uiso 1 calc
C23B C 0.4625(3) 0.31893(12) 1.3496(2) 0.0234(5) Uani 1 d
H23C H 0.4959 0.3481 1.2969 0.028 Uiso 1 calc
H23D H 0.4372 0.3409 1.4187 0.028 Uiso 1 calc
C24A C 1.1144(3) 0.65503(14) 0.4800(3) 0.0325(7) Uani 1 d
H24A H 1.1748 0.6225 0.5009 0.039 Uiso 1 calc
H24B H 1.0991 0.6732 0.5574 0.039 Uiso 1 calc
C24B C 0.5621(3) 0.27411(14) 1.3995(3) 0.0289(6) Uani 1 d
H24C H 0.6351 0.2956 1.4421 0.035 Uiso 1 calc
H24D H 0.532 0.2478 1.4597 0.035 Uiso 1 calc
C25A C 1.1674(3) 0.70210(18) 0.4035(3) 0.0426(8) Uani 1 d
H25A H 1.2431 0.719 0.4518 0.051 Uiso 1 calc
H25B H 1.1893 0.6832 0.3294 0.051 Uiso 1 calc
C25B C 0.5979(3) 0.23667(15) 1.2972(3) 0.0344(7) Uani 1 d
H25C H 0.6339 0.2626 1.2403 0.041 Uiso 1 calc
H25D H 0.6608 0.2072 1.3321 0.041 Uiso 1 calc
C26A C 1.0759(4) 0.75145(16) 0.3661(3) 0.0433(9) Uani 1 d
H26A H 1.1108 0.7804 0.3141 0.052 Uiso 1 calc
H26B H 1.0597 0.7727 0.4401 0.052 Uiso 1 calc
C26B C 0.4875(3) 0.20446(13) 1.2277(3) 0.0305(6) Uani 1 d
H26C H 0.4554 0.1763 1.2833 0.037 Uiso 1 calc
H26D H 0.5126 0.1812 1.1601 0.037 Uiso 1 calc
C27A C 0.9550(3) 0.72694(14) 0.2955(3) 0.0330(7) Uani 1 d
H27A H 0.9694 0.7095 0.217 0.04 Uiso 1 calc
H27B H 0.8952 0.7599 0.2766 0.04 Uiso 1 calc
C27B C 0.3868(3) 0.24784(12) 1.1754(2) 0.0231(5) Uani 1 d
H27C H 0.3139 0.2253 1.1357 0.028 Uiso 1 calc
H27D H 0.4154 0.2728 1.1121 0.028 Uiso 1 calc
N1A N 0.7267(2) 0.50819(9) 0.34883(19) 0.0180(4) Uani 1 d
N1B N 0.2349(2) 0.47687(10) 1.10838(19) 0.0189(4) Uani 1 d
O1A O 0.8060(2) 0.44322(8) 0.23164(18) 0.0272(4) Uani 1 d
O1B O 0.15412(19) 0.54523(8) 1.21770(18) 0.0266(4) Uani 1 d
P1A P 0.75454(6) 0.64599(3) 0.29610(5) 0.01465(12) Uani 1 d
P1B P 0.24216(6) 0.34395(3) 1.19981(5) 0.01623(13) Uani 1 d
Co1A Co 0.66982(3) 0.58135(2) 0.42549(3) 0.01657(7) Uani 1 d
Co1B Co 0.30968(3) 0.40328(2) 1.05089(3) 0.01845(7) Uani 1 d
Br1A Br 0.76578(3) 0.60773(2) 0.62543(2) 0.03227(7) Uani 1 d
Br1B Br 0.52387(3) 0.39690(2) 1.05581(3) 0.03247(7) Uani 1 d
Br2A Br 0.45270(3) 0.57662(2) 0.40030(3) 0.03651(8) Uani 1 d
Br2B Br 0.18877(3) 0.37424(2) 0.86301(2) 0.03616(8) Uani 1 d

loop_
_atom_site_aniso_label
_atom_site_aniso_U_11
_atom_site_aniso_U_22
_atom_site_aniso_U_33
_atom_site_aniso_U_23
_atom_site_aniso_U_13
_atom_site_aniso_U_12
C1A 0.0290(15) 0.0163(12) 0.0250(13) -0.0015(10) 0.0090(11) -0.0053(10)
C1B 0.0209(13) 0.0210(12) 0.0222(12) 0.0018(10) 0.0010(10) 0.0028(10)
C2A 0.050(2) 0.0163(13) 0.0336(15) 0.0009(11) 0.0181(14) 0.0005(13)
C2B 0.0342(16) 0.0195(13) 0.0335(14) 0.0021(12) 0.0098(12) 0.0055(12)
C3A 0.0198(13) 0.0154(12) 0.0200(12) -0.0041(9) 0.0018(10) 0.0014(9)
C3B 0.0157(12) 0.0206(12) 0.0225(12) -0.0036(10) 0.0034(10) 0.0005(9)
C4A 0.0143(12) 0.0208(13) 0.0169(11) -0.0024(9) 0.0022(9) 0.0005(9)
C4B 0.0186(13) 0.0242(13) 0.0179(12) -0.0055(10) 0.0055(10) -0.0007(10)
C5A 0.0217(14) 0.0227(13) 0.0224(13) -0.0056(10) 0.0051(10) 0.0010(10)
C5B 0.0386(18) 0.0290(15) 0.0268(14) -0.0092(12) 0.0138(13) -0.0044(12)
C6A 0.0230(14) 0.0338(15) 0.0191(12) -0.0072(11) 0.0082(11) -0.0011(11)
C6B 0.050(2) 0.0431(18) 0.0228(14) -0.0128(13) 0.0167(14) -0.0042(15)
C7A 0.0226(14) 0.0346(15) 0.0147(11) 0.0014(10) 0.0048(10) -0.0042(11)
C7B 0.047(2) 0.0458(19) 0.0138(12) -0.0011(12) 0.0100(12) -0.0045(15)
C8A 0.0228(14) 0.0227(13) 0.0176(12) 0.0000(9) 0.0036(10) 0.0001(10)
C8B 0.0348(16) 0.0275(15) 0.0186(12) -0.0003(10) 0.0075(11) 0.0019(12)
C9A 0.0137(11) 0.0205(11) 0.0143(10) -0.0022(9) 0.0015(8) 0.0016(9)
C9B 0.0177(12) 0.0288(14) 0.0133(11) -0.0017(9) 0.0018(9) 0.0002(10)
C10A 0.0430(18) 0.0137(12) 0.0241(13) 0.0006(10) 0.0067(12) -0.0007(11)
C10B 0.0276(15) 0.0156(12) 0.0215(12) 0.0013(9) 0.0035(11) -0.0004(10)
C11A 0.052(2) 0.0318(17) 0.0434(19) -0.0036(14) -0.0067(16) 0.0083(15)
C11B 0.0269(15) 0.0246(14) 0.0309(15) 0.0028(11) 0.0037(12) -0.0027(11)
C12A 0.096(4) 0.034(2) 0.048(2) -0.0023(16) -0.031(2) 0.012(2)
C12B 0.0281(16) 0.0277(15) 0.0492(19) 0.0032(13) 0.0113(14) -0.0048(12)
C13A 0.127(5) 0.0268(18) 0.0318(19) 0.0003(14) 0.015(2) -0.007(2)
C13B 0.054(2) 0.0213(14) 0.0460(19) 0.0007(13) 0.0286(17) -0.0069(14)
C14A 0.104(4) 0.0254(17) 0.041(2) -0.0052(14) 0.039(2) -0.0181(19)
C14B 0.061(2) 0.0414(19) 0.0261(15) 0.0048(13) 0.0122(15) -0.0110(17)
C15A 0.057(2) 0.0206(14) 0.0340(16) -0.0039(12) 0.0187(15) -0.0091(14)
C15B 0.0382(18) 0.0381(17) 0.0233(14) 0.0039(12) 0.0006(12) -0.0080(14)
C16A 0.0211(13) 0.0176(12) 0.0176(11) 0.0019(9) 0.0044(10) 0.0045(10)
C16B 0.0166(13) 0.0247(13) 0.0177(11) -0.0038(10) 0.0029(9) -0.0004(10)
C17A 0.0339(16) 0.0247(14) 0.0247(14) -0.0036(11) 0.0061(12) 0.0107(12)
C17B 0.0264(15) 0.0317(15) 0.0278(14) 0.0018(11) 0.0053(12) -0.0061(12)
C18A 0.0416(19) 0.0272(15) 0.0320(15) 0.0049(12) 0.0146(13) 0.0164(13)
C18B 0.0335(19) 0.0435(19) 0.0394(18) -0.0039(14) 0.0067(14) -0.0163(15)
C19A 0.0308(18) 0.0404(19) 0.0448(18) 0.0142(15) 0.0130(15) 0.0177(14)
C19B 0.0207(16) 0.067(2) 0.0451(19) -0.0180(17) 0.0078(14) -0.0126(15)
C20A 0.0247(16) 0.0412(18) 0.0332(16) 0.0106(13) -0.0025(12) 0.0085(13)
C20B 0.0188(15) 0.057(2) 0.0426(18) -0.0089(16) -0.0039(13) 0.0050(14)
C21A 0.0241(15) 0.0282(14) 0.0231(13) 0.0011(11) -0.0007(11) 0.0035(11)
C21B 0.0215(15) 0.0363(16) 0.0291(14) -0.0009(12) 0.0029(11) 0.0051(12)
C22A 0.0185(13) 0.0175(12) 0.0198(12) -0.0034(9) 0.0015(10) -0.0012(10)
C22B 0.0171(13) 0.0209(12) 0.0180(11) 0.0017(9) 0.0039(9) 0.0006(9)
C23A 0.0179(13) 0.0248(13) 0.0244(13) -0.0042(10) -0.0004(10) 0.0017(10)
C23B 0.0207(14) 0.0260(14) 0.0221(12) 0.0001(10) -0.0001(10) -0.0020(10)
C24A 0.0234(15) 0.0364(17) 0.0341(15) -0.0053(13) -0.0057(12) -0.0002(12)
C24B 0.0205(14) 0.0379(16) 0.0271(14) 0.0069(12) 0.0006(11) 0.0017(12)
C25A 0.0236(17) 0.056(2) 0.0464(19) -0.0112(16) 0.0001(14) -0.0154(15)
C25B 0.0228(15) 0.0448(19) 0.0372(16) 0.0084(14) 0.0100(13) 0.0114(13)
C26A 0.043(2) 0.0374(18) 0.0460(19) 0.0027(15) -0.0016(16) -0.0223(15)
C26B 0.0354(17) 0.0231(14) 0.0360(16) 0.0031(12) 0.0145(13) 0.0094(12)
C27A 0.0305(17) 0.0290(16) 0.0368(16) 0.0070(12) -0.0023(13) -0.0112(12)
C27B 0.0242(14) 0.0206(13) 0.0249(13) -0.0019(10) 0.0052(11) 0.0020(11)
N1A 0.0211(11) 0.0154(10) 0.0184(10) -0.0009(8) 0.0057(8) -0.0008(8)
N1B 0.0196(11) 0.0194(10) 0.0179(10) -0.0001(8) 0.0038(8) -0.0006(8)
O1A 0.0384(12) 0.0166(9) 0.0298(10) -0.0029(8) 0.0150(9) 0.0027(8)
O1B 0.0303(11) 0.0215(10) 0.0305(10) -0.0022(8) 0.0127(8) 0.0060(8)
P1A 0.0159(3) 0.0150(3) 0.0130(3) -0.0009(2) 0.0023(2) 0.0012(2)
P1B 0.0177(3) 0.0183(3) 0.0130(3) -0.0007(2) 0.0037(2) 0.0020(2)
Co1A 0.01809(17) 0.01766(16) 0.01478(14) -0.00137(12) 0.00515(12) 0.00076(13)
Co1B 0.02217(18) 0.01942(17) 0.01515(15) -0.00123(12) 0.00715(13) 0.00183(14)
Br1A 0.04394(18) 0.03832(16) 0.01461(12) -0.00536(11) 0.00514(11) -0.00824(13)
Br1B 0.02555(15) 0.03389(15) 0.04187(16) 0.00938(13) 0.01695(12) 0.00424(12)
Br2A 0.01857(14) 0.04961(19) 0.04272(17) 0.01348(15) 0.00912(12) 0.00092(13)
Br2B 0.0508(2) 0.04256(17) 0.01458(12) -0.00517(11) 0.00390(12) -0.00713(15)

loop_
_atom_type_symbol
_atom_type_description
_atom_type_scat_dispersion_real
_atom_type_scat_dispersion_imag
_atom_type_scat_source
C C 0.0033 0.0016 'International Tables Vol C Tables 4.2.6.8 and 6.1.1.4'
H H 0 0 'International Tables Vol C Tables 4.2.6.8 and 6.1.1.4'
N N 0.0061 0.0033 'International Tables Vol C Tables 4.2.6.8 and 6.1.1.4'
O O 0.0106 0.006 'International Tables Vol C Tables 4.2.6.8 and 6.1.1.4'
P P 0.1023 0.0942 'International Tables Vol C Tables 4.2.6.8 and 6.1.1.4'
Co Co 0.3494 0.9721 'International Tables Vol C Tables 4.2.6.8 and 6.1.1.4'
Br Br -0.2901 2.4595 'International Tables Vol C Tables 4.2.6.8 and 6.1.1.4'

loop_
_geom_angle_atom_site_label_1
_geom_angle_atom_site_label_2
_geom_angle_atom_site_label_3
_geom_angle
N1A C1A C10A 114.9(2)
N1A C1A C2A 102.1(2)
C10A C1A C2A 115.1(2)
N1A C1A H1A 108.1
C10A C1A H1A 108.1
C2A C1A H1A 108.1
N1B C1B C10B 113.4(2)
N1B C1B C2B 101.7(2)
C10B C1B C2B 115.9(2)
N1B C1B H1B 108.5
C10B C1B H1B 108.5
C2B C1B H1B 108.5
O1A C2A C1A 104.2(2)
O1A C2A H2A1 110.9
C1A C2A H2A1 110.9
O1A C2A H2A2 110.9
C1A C2A H2A2 110.9
H2A1 C2A H2A2 108.9
O1B C2B C1B 102.6(2)
O1B C2B H2B1 111.2
C1B C2B H2B1 111.2
O1B C2B H2B2 111.2
C1B C2B H2B2 111.2
H2B1 C2B H2B2 109.2
N1A C3A O1A 115.9(2)
N1A C3A C4A 130.6(2)
O1A C3A C4A 113.3(2)
N1B C3B O1B 115.5(2)
N1B C3B C4B 130.7(2)
O1B C3B C4B 113.7(2)
C5A C4A C9A 119.2(2)
C5A C4A C3A 115.0(2)
C9A C4A C3A 125.6(2)
C5B C4B C9B 119.4(2)
C5B C4B C3B 115.4(2)
C9B C4B C3B 125.2(2)
C6A C5A C4A 121.1(3)
C6A C5A H5A 119.5
C4A C5A H5A 119.5
C6B C5B C4B 121.0(3)
C6B C5B H5B 119.5
C4B C5B H5B 119.5
C7A C6A C5A 120.1(2)
C7A C6A H6A 120
C5A C6A H6A 120
C5B C6B C7B 120.1(3)
C5B C6B H6B 119.9
C7B C6B H6B 119.9
C6A C7A C8A 119.7(2)
C6A C7A H7A 120.2
C8A C7A H7A 120.2
C6B C7B C8B 119.6(3)
C6B C7B H7B 120.2
C8B C7B H7B 120.2
C7A C8A C9A 121.9(3)
C7A C8A H8A 119
C9A C8A H8A 119
C7B C8B C9B 121.5(3)
C7B C8B H8B 119.2
C9B C8B H8B 119.2
C8A C9A C4A 118.0(2)
C8A C9A P1A 117.69(19)
C4A C9A P1A 124.27(19)
C8B C9B C4B 118.3(2)
C8B C9B P1B 117.2(2)
C4B C9B P1B 124.45(19)
C11A C10A C15A 119.1(3)
C11A C10A C1A 122.8(3)
C15A C10A C1A 118.1(3)
C11B C10B C15B 119.4(3)
C11B C10B C1B 120.9(2)
C15B C10B C1B 119.6(3)
C10A C11A C12A 119.1(4)
C10A C11A H11A 120.4
C12A C11A H11A 120.4
C10B C11B C12B 120.3(3)
C10B C11B H11B 119.9
C12B C11B H11B 119.9
C13A C12A C11A 119.8(4)
C13A C12A H12A 120.1
C11A C12A H12A 120.1
C13B C12B C11B 120.0(3)
C13B C12B H12B 120
C11B C12B H12B 120
C14A C13A C12A 121.1(4)
C14A C13A H13A 119.5
C12A C13A H13A 119.5
C14B C13B C12B 119.9(3)
C14B C13B H13B 120
C12B C13B H13B 120
C13A C14A C15A 120.3(4)
C13A C14A H14A 119.9
C15A C14A H14A 119.9
C13B C14B C15B 120.4(3)
C13B C14B H14B 119.8
C15B C14B H14B 119.8
C14A C15A C10A 120.5(4)
C14A C15A H15A 119.8
C10A C15A H15A 119.8
C14B C15B C10B 119.9(3)
C14B C15B H15B 120
C10B C15B H15B 120
C21A C16A C17A 111.9(2)
C21A C16A P1A 109.37(18)
C17A C16A P1A 107.88(17)
C21A C16A H16A 109.2
C17A C16A H16A 109.2
P1A C16A H16A 109.2
C17B C16B C21B 111.3(2)
C17B C16B P1B 116.21(18)
C21B C16B P1B 109.74(19)
C17B C16B H16B 106.3
C21B C16B H16B 106.3
P1B C16B H16B 106.3
C18A C17A C16A 111.2(2)
C18A C17A H17A 109.4
C16A C17A H17A 109.4
C18A C17A H17B 109.4
C16A C17A H17B 109.4
H17A C17A H17B 108
C18B C17B C16B 110.1(2)
C18B C17B H17C 109.6
C16B C17B H17C 109.6
C18B C17B H17D 109.6
C16B C17B H17D 109.6
H17C C17B H17D 108.1
C17A C18A C19A 110.7(3)
C17A C18A H18A 109.5
C19A C18A H18A 109.5
C17A C18A H18B 109.5
C19A C18A H18B 109.5
H18A C18A H18B 108.1
C19B C18B C17B 110.5(3)
C19B C18B H18C 109.6
C17B C18B H18C 109.6
C19B C18B H18D 109.6
C17B C18B H18D 109.6
H18C C18B H18D 108.1
C20A C19A C18A 110.7(3)
C20A C19A H19A 109.5
C18A C19A H19A 109.5
C20A C19A H19B 109.5
C18A C19A H19B 109.5
H19A C19A H19B 108.1
C18B C19B C20B 111.6(3)
C18B C19B H19C 109.3
C20B C19B H19C 109.3
C18B C19B H19D 109.3
C20B C19B H19D 109.3
H19C C19B H19D 108
C19A C20A C21A 111.8(2)
C19A C20A H20A 109.2
C21A C20A H20A 109.2
C19A C20A H20B 109.2
C21A C20A H20B 109.2
H20A C20A H20B 107.9
C21B C20B C19B 110.9(3)
C21B C20B H20C 109.5
C19B C20B H20C 109.5
C21B C20B H20D 109.5
C19B C20B H20D 109.5
H20C C20B H20D 108
C20A C21A C16A 111.9(2)
C20A C21A H21A 109.2
C16A C21A H21A 109.2
C20A C21A H21B 109.2
C16A C21A H21B 109.2
H21A C21A H21B 107.9
C20B C21B C16B 111.1(3)
C20B C21B H21C 109.4
C16B C21B H21C 109.4
C20B C21B H21D 109.4
C16B C21B H21D 109.4
H21C C21B H21D 108
C23A C22A C27A 111.1(2)
C23A C22A P1A 109.92(17)
C27A C22A P1A 115.19(19)
C23A C22A H22A 106.7
C27A C22A H22A 106.7
P1A C22A H22A 106.7
C23B C22B C27B 111.6(2)
C23B C22B P1B 110.19(18)
C27B C22B P1B 107.51(17)
C23B C22B H22B 109.2
C27B C22B H22B 109.2
P1B C22B H22B 109.2
C24A C23A C22A 111.1(2)
C24A C23A H23A 109.4
C22A C23A H23A 109.4
C24A C23A H23B 109.4
C22A C23A H23B 109.4
H23A C23A H23B 108
C24B C23B C22B 111.5(2)
C24B C23B H23C 109.3
C22B C23B H23C 109.3
C24B C23B H23D 109.3
C22B C23B H23D 109.3
H23C C23B H23D 108
C23A C24A C25A 111.2(2)
C23A C24A H24A 109.4
C25A C24A H24A 109.4
C23A C24A H24B 109.4
C25A C24A H24B 109.4
H24A C24A H24B 108
C25B C24B C23B 111.0(2)
C25B C24B H24C 109.4
C23B C24B H24C 109.4
C25B C24B H24D 109.4
C23B C24B H24D 109.4
H24C C24B H24D 108
C26A C25A C24A 110.9(3)
C26A C25A H25A 109.5
C24A C25A H25A 109.5
C26A C25A H25B 109.5
C24A C25A H25B 109.5
H25A C25A H25B 108.1
C26B C25B C24B 110.8(2)
C26B C25B H25C 109.5
C24B C25B H25C 109.5
C26B C25B H25D 109.5
C24B C25B H25D 109.5
H25C C25B H25D 108.1
C25A C26A C27A 111.3(3)
C25A C26A H26A 109.4
C27A C26A H26A 109.4
C25A C26A H26B 109.4
C27A C26A H26B 109.4
H26A C26A H26B 108
C25B C26B C27B 111.4(3)
C25B C26B H26C 109.4
C27B C26B H26C 109.4
C25B C26B H26D 109.4
C27B C26B H26D 109.4
H26C C26B H26D 108
C26A C27A C22A 110.8(2)
C26A C27A H27A 109.5
C22A C27A H27A 109.5
C26A C27A H27B 109.5
C22A C27A H27B 109.5
H27A C27A H27B 108.1
C26B C27B C22B 111.5(2)
C26B C27B H27C 109.3
C22B C27B H27C 109.3
C26B C27B H27D 109.3
C22B C27B H27D 109.3
H27C C27B H27D 108
C3A N1A C1A 107.5(2)
C3A N1A Co1A 132.75(18)
C1A N1A Co1A 119.25(16)
C3B N1B C1B 107.4(2)
C3B N1B Co1B 131.97(19)
C1B N1B Co1B 120.58(16)
C3A O1A C2A 107.6(2)
C3B O1B C2B 106.4(2)
C9A P1A C16A 105.74(11)
C9A P1A C22A 103.92(12)
C16A P1A C22A 107.39(12)
C9A P1A Co1A 110.40(9)
C16A P1A Co1A 115.79(9)
C22A P1A Co1A 112.72(8)
C9B P1B C22B 104.71(12)
C9B P1B C16B 104.88(12)
C22B P1B C16B 107.05(12)
C9B P1B Co1B 110.56(9)
C22B P1B Co1B 116.67(9)
C16B P1B Co1B 112.08(8)
N1A Co1A P1A 93.55(6)
N1A Co1A Br1A 118.70(6)
P1A Co1A Br1A 104.79(2)
N1A Co1A Br2A 107.34(7)
P1A Co1A Br2A 117.19(2)
Br1A Co1A Br2A 114.015(17)
N1B Co1B P1B 92.71(6)
N1B Co1B Br1B 120.62(7)
P1B Co1B Br1B 112.77(2)
N1B Co1B Br2B 107.74(6)
P1B Co1B Br2B 105.26(2)
Br1B Co1B Br2B 114.757(17)

loop_
_geom_bond_atom_site_label_1
_geom_bond_atom_site_label_2
_geom_bond_distance
C1A N1A 1.502(3)
C1A C10A 1.511(4)
C1A C2A 1.524(4)
C1A H1A 1
C1B N1B 1.498(3)
C1B C10B 1.507(4)
C1B C2B 1.526(4)
C1B H1B 1
C2A O1A 1.448(3)
C2A H2A1 0.99
C2A H2A2 0.99
C2B O1B 1.461(3)
C2B H2B1 0.99
C2B H2B2 0.99
C3A N1A 1.287(3)
C3A O1A 1.343(3)
C3A C4A 1.487(4)
C3B N1B 1.291(3)
C3B O1B 1.348(3)
C3B C4B 1.483(4)
C4A C5A 1.406(3)
C4A C9A 1.412(3)
C4B C5B 1.402(4)
C4B C9B 1.408(4)
C5A C6A 1.385(4)
C5A H5A 0.95
C5B C6B 1.376(4)
C5B H5B 0.95
C6A C7A 1.377(4)
C6A H6A 0.95
C6B C7B 1.381(5)
C6B H6B 0.95
C7A C8A 1.388(4)
C7A H7A 0.95
C7B C8B 1.390(4)
C7B H7B 0.95
C8A C9A 1.402(3)
C8A H8A 0.95
C8B C9B 1.397(4)
C8B H8B 0.95
C9A P1A 1.831(2)
C9B P1B 1.827(3)
C10A C11A 1.371(5)
C10A C15A 1.399(5)
C10B C11B 1.385(4)
C10B C15B 1.391(4)
C11A C12A 1.423(6)
C11A H11A 0.95
C11B C12B 1.390(4)
C11B H11B 0.95
C12A C13A 1.367(7)
C12A H12A 0.95
C12B C13B 1.380(5)
C12B H12B 0.95
C13A C14A 1.342(7)
C13A H13A 0.95
C13B C14B 1.379(5)
C13B H13B 0.95
C14A C15A 1.384(5)
C14A H14A 0.95
C14B C15B 1.386(5)
C14B H14B 0.95
C15A H15A 0.95
C15B H15B 0.95
C16A C21A 1.526(4)
C16A C17A 1.536(4)
C16A P1A 1.842(3)
C16A H16A 1
C16B C17B 1.529(4)
C16B C21B 1.532(4)
C16B P1B 1.848(3)
C16B H16B 1
C17A C18A 1.521(4)
C17A H17A 0.99
C17A H17B 0.99
C17B C18B 1.523(4)
C17B H17C 0.99
C17B H17D 0.99
C18A C19A 1.526(5)
C18A H18A 0.99
C18A H18B 0.99
C18B C19B 1.519(5)
C18B H18C 0.99
C18B H18D 0.99
C19A C20A 1.519(5)
C19A H19A 0.99
C19A H19B 0.99
C19B C20B 1.523(5)
C19B H19C 0.99
C19B H19D 0.99
C20A C21A 1.524(4)
C20A H20A 0.99
C20A H20B 0.99
C20B C21B 1.519(4)
C20B H20C 0.99
C20B H20D 0.99
C21A H21A 0.99
C21A H21B 0.99
C21B H21C 0.99
C21B H21D 0.99
C22A C23A 1.534(4)
C22A C27A 1.540(4)
C22A P1A 1.852(3)
C22A H22A 1
C22B C23B 1.529(4)
C22B C27B 1.538(4)
C22B P1B 1.837(3)
C22B H22B 1
C23A C24A 1.519(4)
C23A H23A 0.99
C23A H23B 0.99
C23B C24B 1.526(4)
C23B H23C 0.99
C23B H23D 0.99
C24A C25A 1.532(5)
C24A H24A 0.99
C24A H24B 0.99
C24B C25B 1.516(4)
C24B H24C 0.99
C24B H24D 0.99
C25A C26A 1.511(5)
C25A H25A 0.99
C25A H25B 0.99
C25B C26B 1.514(5)
C25B H25C 0.99
C25B H25D 0.99
C26A C27A 1.534(4)
C26A H26A 0.99
C26A H26B 0.99
C26B C27B 1.519(4)
C26B H26C 0.99
C26B H26D 0.99
C27A H27A 0.99
C27A H27B 0.99
C27B H27C 0.99
C27B H27D 0.99
N1A Co1A 1.999(2)
N1B Co1B 2.000(2)
P1A Co1A 2.3440(7)
P1B Co1B 2.3391(7)
Co1A Br1A 2.3651(4)
Co1A Br2A 2.3736(5)
Co1B Br1B 2.3656(5)
Co1B Br2B 2.3685(4)

loop_
_geom_hbond_atom_site_label_D
_geom_hbond_atom_site_label_H
_geom_hbond_atom_site_label_A
_geom_hbond_distance_DH
_geom_hbond_distance_HA
_geom_hbond_distance_DA
_geom_hbond_angle_DHA
_geom_hbond_site_symmetry_A
C2A H2A2 Br1B 0.99 3.13 3.686(3) 117.2 1_554
C21A H21B Br2A 0.99 2.92 3.878(3) 162.5 .
C21B H21C O1A 0.99 2.66 3.421(4) 134.2 1_456
C21B H21D Br2B 0.99 3.03 3.763(3) 131.7 .
C23A H23A Br1A 0.99 3.03 3.793(3) 134.6 .
C23A H23B O1B 0.99 2.63 3.537(3) 152.7 1_654
C23B H23C Br1B 0.99 2.95 3.856(3) 152.4 .
C27A H27B Br2B 0.99 3.06 3.951(3) 150.3 2_656
C27B H27D Br1B 0.99 3.14 3.992(3) 145.3 .

loop_
_geom_torsion_atom_site_label_1
_geom_torsion_atom_site_label_2
_geom_torsion_atom_site_label_3
_geom_torsion_atom_site_label_4
_geom_torsion
N1A C1A C2A O1A -15.9(3)
C10A C1A C2A O1A -141.0(2)
N1B C1B C2B O1B -24.2(3)
C10B C1B C2B O1B -147.6(2)
N1A C3A C4A C5A -167.4(3)
O1A C3A C4A C5A 7.4(3)
N1A C3A C4A C9A 6.6(4)
O1A C3A C4A C9A -178.6(2)
N1B C3B C4B C5B 169.2(3)
O1B C3B C4B C5B -13.6(3)
N1B C3B C4B C9B -11.9(5)
O1B C3B C4B C9B 165.2(2)
C9A C4A C5A C6A -2.1(4)
C3A C4A C5A C6A 172.3(2)
C9B C4B C5B C6B -0.6(4)
C3B C4B C5B C6B 178.3(3)
C4A C5A C6A C7A 0.7(4)
C4B C5B C6B C7B -0.3(5)
C5A C6A C7A C8A 1.2(4)
C5B C6B C7B C8B 1.0(5)
C6A C7A C8A C9A -1.9(4)
C6B C7B C8B C9B -0.7(5)
C7A C8A C9A C4A 0.6(4)
C7A C8A C9A P1A 179.6(2)
C5A C4A C9A C8A 1.4(4)
C3A C4A C9A C8A -172.4(2)
C5A C4A C9A P1A -177.59(19)
C3A C4A C9A P1A 8.6(4)
C7B C8B C9B C4B -0.3(4)
C7B C8B C9B P1B 178.3(2)
C5B C4B C9B C8B 0.9(4)
C3B C4B C9B C8B -177.9(3)
C5B C4B C9B P1B -177.6(2)
C3B C4B C9B P1B 3.6(4)
N1A C1A C10A C11A -74.2(3)
C2A C1A C10A C11A 44.0(4)
N1A C1A C10A C15A 106.2(3)
C2A C1A C10A C15A -135.7(3)
N1B C1B C10B C11B -49.7(3)
C2B C1B C10B C11B 67.3(3)
N1B C1B C10B C15B 129.0(3)
C2B C1B C10B C15B -114.0(3)
C15A C10A C11A C12A 2.0(5)
C1A C10A C11A C12A -177.7(3)
C15B C10B C11B C12B -2.2(4)
C1B C10B C11B C12B 176.5(3)
C10A C11A C12A C13A -1.2(5)
C10B C11B C12B C13B 0.7(4)
C11A C12A C13A C14A -0.4(6)
C11B C12B C13B C14B 1.1(5)
C12A C13A C14A C15A 1.0(6)
C12B C13B C14B C15B -1.5(5)
C13A C14A C15A C10A -0.1(5)
C11A C10A C15A C14A -1.4(4)
C1A C10A C15A C14A 178.3(3)
C13B C14B C15B C10B 0.1(5)
C11B C10B C15B C14B 1.8(4)
C1B C10B C15B C14B -176.9(3)
C21A C16A C17A C18A -53.8(3)
P1A C16A C17A C18A -174.1(2)
C21B C16B C17B C18B 56.6(3)
P1B C16B C17B C18B -176.8(2)
C16A C17A C18A C19A 56.6(3)
C16B C17B C18B C19B -57.3(3)
C17A C18A C19A C20A -57.8(3)
C17B C18B C19B C20B 57.4(4)
C18A C19A C20A C21A 56.2(4)
C18B C19B C20B C21B -55.9(4)
C19A C20A C21A C16A -53.4(4)
C17A C16A C21A C20A 51.9(3)
P1A C16A C21A C20A 171.4(2)
C19B C20B C21B C16B 54.5(4)
C17B C16B C21B C20B -55.5(3)
P1B C16B C21B C20B 174.5(2)
C27A C22A C23A C24A 55.1(3)
P1A C22A C23A C24A -176.23(19)
C27B C22B C23B C24B -52.9(3)
P1B C22B C23B C24B -172.24(19)
C22A C23A C24A C25A -56.1(3)
C22B C23B C24B C25B 55.4(3)
C23A C24A C25A C26A 57.0(4)
C23B C24B C25B C26B -57.5(3)
C24A C25A C26A C27A -56.8(4)
C24B C25B C26B C27B 57.5(3)
C25A C26A C27A C22A 55.8(4)
C23A C22A C27A C26A -54.6(3)
P1A C22A C27A C26A 179.6(2)
C25B C26B C27B C22B -55.0(3)
C23B C22B C27B C26B 52.7(3)
P1B C22B C27B C26B 173.6(2)
O1A C3A N1A C1A -8.8(3)
C4A C3A N1A C1A 165.9(3)
O1A C3A N1A Co1A 179.34(18)
C4A C3A N1A Co1A -6.0(4)
C10A C1A N1A C3A 140.5(3)
C2A C1A N1A C3A 15.2(3)
C10A C1A N1A Co1A -46.4(3)
C2A C1A N1A Co1A -171.67(18)
O1B C3B N1B C1B -5.1(3)
C4B C3B N1B C1B 172.0(3)
O1B C3B N1B Co1B 178.52(18)
C4B C3B N1B Co1B -4.3(4)
C10B C1B N1B C3B 143.7(2)
C2B C1B N1B C3B 18.6(3)
C10B C1B N1B Co1B -39.4(3)
C2B C1B N1B Co1B -164.53(18)
N1A C3A O1A C2A -2.2(3)
C4A C3A O1A C2A -177.8(2)
C1A C2A O1A C3A 11.9(3)
N1B C3B O1B C2B -11.7(3)
C4B C3B O1B C2B 170.7(2)
C1B C2B O1B C3B 22.4(3)
C8A C9A P1A C16A 36.4(2)
C4A C9A P1A C16A -144.6(2)
C8A C9A P1A C22A -76.5(2)
C4A C9A P1A C22A 102.5(2)
C8A C9A P1A Co1A 162.39(17)
C4A C9A P1A Co1A -18.6(2)
C21A C16A P1A C9A 61.5(2)
C17A C16A P1A C9A -176.64(19)
C21A C16A P1A C22A 171.97(18)
C17A C16A P1A C22A -66.1(2)
C21A C16A P1A Co1A -61.11(19)
C17A C16A P1A Co1A 60.8(2)
C23A C22A P1A C9A -59.7(2)
C27A C22A P1A C9A 66.7(2)
C23A C22A P1A C16A -171.48(18)
C27A C22A P1A C16A -45.0(2)
C23A C22A P1A Co1A 59.81(19)
C27A C22A P1A Co1A -173.72(19)
C8B C9B P1B C22B -38.5(2)
C4B C9B P1B C22B 140.0(2)
C8B C9B P1B C16B 74.0(2)
C4B C9B P1B C16B -107.5(2)
C8B C9B P1B Co1B -165.01(19)
C4B C9B P1B Co1B 13.5(2)
C23B C22B P1B C9B -57.9(2)
C27B C22B P1B C9B -179.75(18)
C23B C22B P1B C16B -168.92(18)
C27B C22B P1B C16B 69.3(2)
C23B C22B P1B Co1B 64.63(19)
C27B C22B P1B Co1B -57.18(19)
C17B C16B P1B C9B -73.4(2)
C21B C16B P1B C9B 53.9(2)
C17B C16B P1B C22B 37.4(2)
C21B C16B P1B C22B 164.81(18)
C17B C16B P1B Co1B 166.57(18)
C21B C16B P1B Co1B -66.05(19)
